data_2310958
loop_
_publ_author_name
'Robertson, J.H.'

_publ_section_title
;
 Ammonium oxalate monohydrate: structure refinement at 30 K
;
_journal_name_full 'Acta Crystallographica (1,1948-23,1967)'
_journal_page_first 410
_journal_page_last 417
_journal_volume 18
_journal_year 1965
_chemical_formula_sum 'C2 H10 N2 O5'
_chemical_name_systematic '(N H4)2 (C2 O4) (H2 O)'
_space_group_IT_number 18
_symmetry_space_group_name_Hall 'P 2 2ab'
_symmetry_space_group_name_H-M 'P 21 21 2'
_cell_angle_alpha 90
_cell_angle_beta 90
_cell_angle_gamma 90
_cell_formula_units_Z 2
_cell_length_a 8.017
_cell_length_b 10.309
_cell_length_c 3.735
_cell_volume 308.687
_citation_journal_id_ASTM ACCRA9
_cod_data_source_file Robertson_ACCRA9_1965_1464.cif
_cod_data_source_block C2H10N2O5
_cod_original_cell_volume 308.6875
_cod_database_code 2310958

loop_
_symmetry_equiv_pos_as_xyz
x,y,z
-x,-y,z
x+1/2,-y+1/2,-z
-x+1/2,y+1/2,-z

loop_
_atom_site_label
_atom_site_type_symbol
_atom_site_fract_x
_atom_site_fract_y
_atom_site_fract_z
_atom_site_occupancy
_atom_site_U_iso_or_equiv
H3 H+1 0.343 0.295 0.618 1 0.0
O1 O-2 0.2028 -0.0604 0.1398 1 0.0
N1 N-3 0.3897 0.2256 0.4286 1 0.0
O3 O-2 0.5 0 -0.1839 1 0.0
H2 H+1 0.478 0.273 0.332 1 0.0
H4 H+1 0.301 0.197 0.311 1 0.0
C1 C+3 0.0934 0.0227 0.0693 1 0.0
H5 H+1 0.417 -0.012 -0.021 1 0.0
H1 H+1 0.437 0.151 0.517 1 0.0
O2 O-2 0.1192 0.1411 0.0013 1 0.0
